data_1537019
loop_
_publ_author_name
'Fjellvag, H.'
'Akporiaye, D.E.'
'Halvorsen, E.N.'
'Karlsson, A.'
'Lillerud, K.P.'
'Kongshaug, K.O.'

_publ_section_title
;
 Crystal structure and MAS-NMR study of rehydrated UiO-7
;
_journal_name_full 'Solid State Sciences'
_journal_page_first 603
_journal_page_last 611
_journal_volume 3
_journal_year 2001
_chemical_formula_sum 'Al32 H123.68 O189.84 P32'
_chemical_name_systematic 'Al32 (P O4)32 (H2 O)61.84'
_space_group_IT_number 61
_symmetry_space_group_name_Hall '-P 2ac 2ab'
_symmetry_space_group_name_H-M 'P b c a'
_cell_angle_alpha 90
_cell_angle_beta 90
_cell_angle_gamma 90
_cell_formula_units_Z 1
_cell_length_a 14.49297
_cell_length_b 14.87313
_cell_length_c 17.57384
_cell_volume 3788.144
_citation_journal_id_ASTM SSSCFJ
_cod_data_source_file Fjellvag_SSSCFJ_2001_89.cif
_cod_data_source_block H123.68Al32O189.84P32
_cod_original_formula_sum 'H123.68 Al32 O189.84 P32'
_cod_database_code 1537019

loop_
_symmetry_equiv_pos_as_xyz
x,y,z
-x+1/2,-y,z+1/2
x+1/2,-y+1/2,-z
-x,y+1/2,-z+1/2
-x,-y,-z
x-1/2,y,-z-1/2
-x-1/2,y-1/2,z
x,-y-1/2,z-1/2

loop_
_atom_site_label
_atom_site_type_symbol
_atom_site_fract_x
_atom_site_fract_y
_atom_site_fract_z
_atom_site_occupancy
_atom_site_U_iso_or_equiv
O6 O-2 0.0712 0.2687 0.7326 1 0.0
O4 O-2 0.4838 0.6772 0.8776 1 0.0
O22 O-2 0.2661 0.4963 0.243 0.824 0.0
O9 O-2 0.0608 0.5016 0.0872 1 0.0
P1 P+5 0.4692 0.6031 0.9378 1 0.0
O15 O-2 0.2393 0.7416 -0.0066 1 0.0
O11 O-2 0.0124 0.6454 0.1432 1 0.0
O1 O-2 0.4468 0.5182 0.8968 1 0.0
O3 O-2 0.3917 0.6359 0.9887 1 0.0
O12 O-2 0.1687 0.6311 0.0822 1 0.0
O20 O-2 0.9381 0.4874 0.2259 1 0.0
O2 O-2 0.5538 0.5957 0.9888 1 0.0
Al2 Al+3 0.4384 0.7681 0.8297 1 0.0
O13 O-2 0.3275 0.79 0.8732 1 0.0
O14 O-2 0.3317 0.8916 -0.0077 1 0.0
O17 O-2 0.279 0.4368 0.4483 1 0.0
P2 P+5 0.0825 0.2794 0.6477 1 0.0
O25 O-2 0.6409 0.3674 0.2146 0.668 0.0
P4 P+5 0.2781 0.8193 0.9467 1 0.0
O16 O-2 0.1992 0.874 0.9184 1 0.0
Al3 Al+3 0.4225 0.0945 0.4104 1 0.0
O19 O-2 0.3773 0.1022 0.3004 1 0.0
O8 O-2 0.0661 0.1797 0.6281 1 0.0
O5 O-2 0.1746 0.3168 0.6186 1 0.0
Al4 Al+3 0.2225 0.3687 0.5316 1 0.0
O18 O-2 0.1939 0.0175 0.0793 1 0.0
O10 O-2 0.0255 0.6298 0.0034 1 0.0
P3 P+5 0.0693 0.6028 0.079 1 0.0
O24 O-2 0.8261 0.3786 0.1651 0.775 0.0
O23 O-2 0.2911 0.3432 0.1613 0.57 0.0
O21 O-2 0.3235 0.2164 0.2403 0.893 0.0
O7 O-2 -0.0055 0.3243 0.6237 1 0.0
Al1 Al+3 0.0691 0.106 0.5531 1 0.0
